data_7105806
loop_
_publ_author_name
'Manuel Alcarazo'
'Karin Radkowski'
'Richard Goddard'
'Alois Furstner'

_publ_section_title
;
 Metal complexes with carbene ligands stabilized by lateral enamines
;
_journal_name_full Chem.Commun.
_journal_page_first 776
_journal_paper_doi 10.1039/c0cc03128c
_journal_volume 47
_journal_year 2011
_chemical_compound_source dichloromethane/diethylether
_chemical_formula_moiety 'C16 H26 I N2 Rh'
_chemical_formula_sum 'C16 H26 I N2 Rh'
_chemical_formula_weight 476.20
_chemical_name_systematic
;
N-methyl-3-(dimethylamino-methylidenyl)-pyrrolidin-2-ylidenyl-
-\h^4^-cyclooctadienyl-iodo-rhodium
;
_space_group_IT_number 15
_symmetry_cell_setting monoclinic
_symmetry_Int_Tables_number 15
_symmetry_space_group_name_Hall '-C 2yc'
_symmetry_space_group_name_H-M 'C 1 2/c 1'
_atom_sites_solution_hydrogens geom
_atom_sites_solution_primary direct
_atom_sites_solution_secondary difmap
_audit_block_code RKI-RE-259-03
_audit_creation_date 2009-05-13
_cell_angle_alpha 90.00
_cell_angle_beta 103.708(1)
_cell_angle_gamma 90.00
_cell_formula_units_Z 8
_cell_length_a 18.3031(3)
_cell_length_b 13.9665(2)
_cell_length_c 13.7001(2)
_cell_measurement_reflns_used 131553
_cell_measurement_temperature 100(2)
_cell_measurement_theta_max 33.14
_cell_measurement_theta_min 2.91
_cell_volume 3402.40(9)
_computing_cell_refinement 'Denzo / Scalepack (Otwinowski 1997)'
_computing_data_collection 'Collect software (Nonius, 1998)'
_computing_data_reduction 'Denzo / Scalepack (Otwinowski 1997)'
_computing_molecular_graphics 'DIAMOND (Crystal Impact GbR, 2006)'
_computing_structure_refinement 'SHELXL-97 (Sheldrick, 1997)'
_computing_structure_solution 'SHELXS-97 (Sheldrick, 1990)'
_diffrn_ambient_temperature 100(2)
_diffrn_detector_area_resol_mean 18.18
_diffrn_measured_fraction_theta_full 0.998
_diffrn_measured_fraction_theta_max 0.998
_diffrn_measurement_device_type 'Nonius KappaCCD'
_diffrn_measurement_method 'CCD \w-scan'
_diffrn_radiation_monochromator graphite
_diffrn_radiation_source 'fine-focus sealed tube'
_diffrn_radiation_type MoK\a
_diffrn_radiation_wavelength 0.71073
_diffrn_reflns_av_R_equivalents 0.0330
_diffrn_reflns_av_sigmaI/netI 0.0215
_diffrn_reflns_limit_h_max 28
_diffrn_reflns_limit_h_min -28
_diffrn_reflns_limit_k_max 21
_diffrn_reflns_limit_k_min -21
_diffrn_reflns_limit_l_max 21
_diffrn_reflns_limit_l_min -21
_diffrn_reflns_number 48120
_diffrn_reflns_theta_full 33.20
_diffrn_reflns_theta_max 33.20
_diffrn_reflns_theta_min 3.06
_diffrn_standards_decay_% 0.00
_diffrn_standards_number 0
_exptl_absorpt_coefficient_mu 2.812
_exptl_absorpt_correction_T_max 0.89
_exptl_absorpt_correction_T_min 0.75
_exptl_absorpt_correction_type empirical
_exptl_absorpt_process_details 'SADABS, Bruker AXS (2008)'
_exptl_crystal_colour yellow
_exptl_crystal_density_diffrn 1.859
_exptl_crystal_description block
_exptl_crystal_F_000 1872
_exptl_crystal_size_max 0.14
_exptl_crystal_size_mid 0.08
_exptl_crystal_size_min 0.08
_refine_diff_density_max 2.322
_refine_diff_density_min -2.277
_refine_diff_density_rms 0.148
_refine_ls_extinction_coef 0.00087(12)
_refine_ls_extinction_expression Fc^*^=kFc[1+0.001xFc^2^\l^3^/sin(2\q)]^-1/4^
_refine_ls_extinction_method SHELXL
_refine_ls_goodness_of_fit_ref 1.227
_refine_ls_hydrogen_treatment constr
_refine_ls_matrix_type full
_refine_ls_number_parameters 203
_refine_ls_number_reflns 6515
_refine_ls_number_restraints 0
_refine_ls_restrained_S_all 1.227
_refine_ls_R_factor_all 0.0392
_refine_ls_R_factor_gt 0.0341
_refine_ls_shift/su_max 0.004
_refine_ls_shift/su_mean 0.000
_refine_ls_structure_factor_coef Fsqd
_refine_ls_weighting_details 'calc w=1/[\s^2^(Fo^2^)+(0.0675P)^2^+1.6004P] where P=(Fo^2^+2Fc^2^)/3'
_refine_ls_weighting_scheme calc
_refine_ls_wR_factor_gt 0.1060
_refine_ls_wR_factor_ref 0.1102
_reflns_number_gt 5815
_reflns_number_total 6515
_reflns_threshold_expression >2sigma(I)
_cod_data_source_file C0CC03128C.TXT
_cod_data_source_block 19
_cod_original_sg_symbol_H-M C2/c
_cod_database_code 7105806

loop_
_symmetry_equiv_pos_as_xyz
'x, y, z'
'-x, y, -z+1/2'
'x+1/2, y+1/2, z'
'-x+1/2, y+1/2, -z+1/2'
'-x, -y, -z'
'x, -y, z-1/2'
'-x+1/2, -y+1/2, -z'
'x+1/2, -y+1/2, z-1/2'

loop_
_atom_site_label
_atom_site_type_symbol
_atom_site_fract_x
_atom_site_fract_y
_atom_site_fract_z
_atom_site_U_iso_or_equiv
_atom_site_adp_type
_atom_site_occupancy
_atom_site_symmetry_multiplicity
_atom_site_calc_flag
_atom_site_refinement_flags
_atom_site_disorder_assembly
_atom_site_disorder_group
C1 C 0.67060(13) 0.01083(16) -0.01285(17) 0.0173(4) Uani 1 1 d . . .
C2 C 0.58485(13) 0.05553(19) -0.16364(17) 0.0231(4) Uani 1 1 d . . .
H2A H 0.5930 0.0406 -0.2294 0.028 Uiso 1 1 calc R . .
H2B H 0.5529 0.1117 -0.1690 0.028 Uiso 1 1 calc R . .
C3 C 0.54982(13) -0.02971(19) -0.12100(19) 0.0247(4) Uani 1 1 d . . .
H3A H 0.5017 -0.0126 -0.1078 0.030 Uiso 1 1 calc R . .
H3B H 0.5429 -0.0837 -0.1668 0.030 Uiso 1 1 calc R . .
C4 C 0.60708(12) -0.05250(17) -0.02436(16) 0.0180(4) Uani 1 1 d . . .
C5 C 0.60912(13) -0.12062(16) 0.04728(17) 0.0185(4) Uani 1 1 d . . .
H5 H 0.6534 -0.1215 0.0974 0.022 Uiso 1 1 calc R . .
C6 C 0.48714(14) -0.2027(2) -0.0136(2) 0.0282(5) Uani 1 1 d . . .
H6A H 0.4667 -0.1422 -0.0401 0.042 Uiso 1 1 calc R . .
H6B H 0.4526 -0.2339 0.0190 0.042 Uiso 1 1 calc R . .
H6C H 0.4951 -0.2423 -0.0674 0.042 Uiso 1 1 calc R . .
C7 C 0.57980(15) -0.26025(18) 0.1347(2) 0.0250(4) Uani 1 1 d . . .
H7A H 0.5802 -0.3216 0.1032 0.037 Uiso 1 1 calc R . .
H7B H 0.5445 -0.2613 0.1765 0.037 Uiso 1 1 calc R . .
H7C H 0.6291 -0.2463 0.1750 0.037 Uiso 1 1 calc R . .
C8 C 0.70496(15) 0.1477(2) -0.1080(2) 0.0277(5) Uani 1 1 d . . .
H8A H 0.7481 0.1518 -0.0524 0.042 Uiso 1 1 calc R . .
H8B H 0.6779 0.2071 -0.1146 0.042 Uiso 1 1 calc R . .
H8C H 0.7210 0.1350 -0.1686 0.042 Uiso 1 1 calc R . .
C11 C 0.82701(13) -0.03946(19) -0.00690(17) 0.0212(4) Uani 1 1 d . . .
H11 H 0.7954 -0.0025 -0.0557 0.025 Uiso 1 1 calc R A 1
C12 C 0.80097(16) -0.11811(17) 0.0368(2) 0.0250(5) Uani 1 1 d . C .
H12 H 0.7500 -0.1290 0.0103 0.030 Uiso 1 1 calc R B 1
C13A C 0.8337(3) -0.1880(4) 0.1139(4) 0.0198(10) Uani 0.50 1 d P C 1
H13A H 0.8660 -0.2314 0.0883 0.024 Uiso 0.50 1 calc PR C 1
H13B H 0.7940 -0.2252 0.1316 0.024 Uiso 0.50 1 calc PR C 1
C13B C 0.8640(4) -0.1693(5) 0.1234(5) 0.0316(12) Uani 0.50 1 d P C 2
H13C H 0.8475 -0.2345 0.1295 0.038 Uiso 0.50 1 calc PR C 2
H13D H 0.9097 -0.1731 0.0992 0.038 Uiso 0.50 1 calc PR C 2
C14 C 0.8820(2) -0.1334(2) 0.2126(3) 0.0521(11) Uani 1 1 d . . .
H14A H 0.8797 -0.1708 0.2715 0.062 Uiso 1 1 calc R C 1
H14B H 0.9342 -0.1314 0.2086 0.062 Uiso 1 1 calc R C 1
C15 C 0.85685(13) -0.0330(2) 0.22709(18) 0.0272(5) Uani 1 1 d . C .
H15 H 0.8237 -0.0240 0.2683 0.033 Uiso 1 1 calc R . .
C16 C 0.87975(13) 0.04581(19) 0.18346(18) 0.0247(5) Uani 1 1 d . . .
H16 H 0.8613 0.1050 0.1977 0.030 Uiso 1 1 calc R C .
C17 C 0.93197(18) 0.0445(3) 0.1148(2) 0.0457(9) Uani 1 1 d . C .
H17A H 0.9357 0.1092 0.0906 0.055 Uiso 1 1 calc R D 1
H17B H 0.9815 0.0265 0.1538 0.055 Uiso 1 1 calc R D 1
C18A C 0.9127(4) -0.0168(6) 0.0310(5) 0.0247(13) Uani 0.50 1 d P C 1
H18A H 0.9395 -0.0767 0.0478 0.030 Uiso 0.50 1 calc PR C 1
H18B H 0.9302 0.0119 -0.0239 0.030 Uiso 0.50 1 calc PR C 1
C18B C 0.9002(4) 0.0118(6) 0.0055(5) 0.0280(14) Uani 0.50 1 d P C 2
H18C H 0.8933 0.0672 -0.0384 0.034 Uiso 0.50 1 calc PR C 2
H18D H 0.9363 -0.0303 -0.0145 0.034 Uiso 0.50 1 calc PR C 2
N1 N 0.65655(11) 0.07102(15) -0.09035(14) 0.0199(3) Uani 1 1 d . . .
N2 N 0.55807(12) -0.18739(16) 0.05839(16) 0.0247(4) Uani 1 1 d . . .
I1 I 0.699198(9) 0.123364(13) 0.203451(12) 0.02792(7) Uani 1 1 d . . .
Rh1 Rh 0.765692(9) 0.009220(12) 0.095695(11) 0.01499(6) Uani 1 1 d . C .

loop_
_atom_site_aniso_label
_atom_site_aniso_U_11
_atom_site_aniso_U_22
_atom_site_aniso_U_33
_atom_site_aniso_U_23
_atom_site_aniso_U_13
_atom_site_aniso_U_12
C1 0.0172(9) 0.0211(9) 0.0138(8) 0.0000(7) 0.0037(7) 0.0017(7)
C2 0.0207(10) 0.0288(11) 0.0170(9) 0.0036(8) -0.0009(7) 0.0027(8)
C3 0.0169(9) 0.0308(12) 0.0226(10) 0.0034(9) -0.0026(8) -0.0034(8)
C4 0.0141(8) 0.0228(10) 0.0162(8) 0.0002(7) 0.0015(7) -0.0016(7)
C5 0.0150(9) 0.0208(9) 0.0191(9) 0.0002(7) 0.0027(7) -0.0017(7)
C6 0.0184(10) 0.0324(13) 0.0311(12) 0.0007(10) 0.0007(9) -0.0067(9)
C7 0.0251(11) 0.0231(10) 0.0260(11) 0.0022(9) 0.0046(9) -0.0021(8)
C8 0.0243(11) 0.0284(12) 0.0293(12) 0.0090(10) 0.0041(9) -0.0052(9)
C11 0.0172(9) 0.0297(11) 0.0178(9) -0.0043(8) 0.0063(7) -0.0017(8)
C12 0.0269(11) 0.0246(11) 0.0264(11) -0.0024(9) 0.0117(9) 0.0045(9)
C13A 0.0096(19) 0.019(2) 0.027(2) -0.0038(16) -0.0023(18) -0.0027(16)
C13B 0.034(3) 0.030(3) 0.031(3) -0.001(2) 0.007(3) 0.014(3)
C14 0.0403(18) 0.0331(15) 0.064(2) 0.0184(15) -0.0255(17) -0.0073(13)
C15 0.0158(9) 0.0464(15) 0.0175(10) 0.0026(10) 0.0003(8) -0.0013(10)
C16 0.0208(10) 0.0249(11) 0.0239(10) -0.0066(9) -0.0038(8) -0.0025(8)
C17 0.0267(13) 0.079(3) 0.0286(13) 0.0073(15) 0.0011(10) -0.0291(16)
C18A 0.013(2) 0.042(4) 0.019(3) 0.007(2) 0.004(2) -0.001(2)
C18B 0.021(3) 0.045(4) 0.020(3) -0.007(3) 0.008(2) -0.009(3)
N1 0.0179(8) 0.0234(9) 0.0173(8) 0.0038(7) 0.0022(6) -0.0018(7)
N2 0.0187(9) 0.0271(10) 0.0261(10) 0.0052(8) 0.0007(7) -0.0059(7)
I1 0.02376(10) 0.03291(11) 0.02647(10) -0.00921(6) 0.00473(7) 0.00519(6)
Rh1 0.01313(9) 0.01847(10) 0.01297(9) -0.00122(5) 0.00232(6) -0.00083(5)

loop_
_atom_type_symbol
_atom_type_description
_atom_type_scat_dispersion_real
_atom_type_scat_dispersion_imag
_atom_type_scat_source
C C 0.0033 0.0016 'International Tables Vol C Tables 4.2.6.8 and 6.1.1.4'
H H 0.0000 0.0000 'International Tables Vol C Tables 4.2.6.8 and 6.1.1.4'
N N 0.0061 0.0033 'International Tables Vol C Tables 4.2.6.8 and 6.1.1.4'
I I -0.4742 1.8119 'International Tables Vol C Tables 4.2.6.8 and 6.1.1.4'
Rh Rh -1.1178 0.9187 'International Tables Vol C Tables 4.2.6.8 and 6.1.1.4'

loop_
_geom_angle_atom_site_label_1
_geom_angle_atom_site_label_2
_geom_angle_atom_site_label_3
_geom_angle
_geom_angle_site_symmetry_1
_geom_angle_site_symmetry_3
_geom_angle_publ_flag
N1 C1 C4 107.61(19) . . y
N1 C1 Rh1 124.67(17) . . y
C4 C1 Rh1 127.69(16) . . y
N1 C2 C3 103.94(17) . . y
N1 C2 H2A 111.0 . . y
C3 C2 H2A 111.0 . . y
N1 C2 H2B 111.0 . . y
C3 C2 H2B 111.0 . . y
H2A C2 H2B 109.0 . . y
C4 C3 C2 103.37(18) . . y
C4 C3 H3A 111.1 . . y
C2 C3 H3A 111.1 . . y
C4 C3 H3B 111.1 . . y
C2 C3 H3B 111.1 . . y
H3A C3 H3B 109.1 . . y
C5 C4 C1 117.85(19) . . y
C5 C4 C3 132.2(2) . . y
C1 C4 C3 109.88(19) . . y
N2 C5 C4 131.4(2) . . y
N2 C5 H5 114.3 . . y
C4 C5 H5 114.3 . . y
N2 C6 H6A 109.5 . . y
N2 C6 H6B 109.5 . . y
H6A C6 H6B 109.5 . . y
N2 C6 H6C 109.5 . . y
H6A C6 H6C 109.5 . . y
H6B C6 H6C 109.5 . . y
N2 C7 H7A 109.5 . . y
N2 C7 H7B 109.5 . . y
H7A C7 H7B 109.5 . . y
N2 C7 H7C 109.5 . . y
H7A C7 H7C 109.5 . . y
H7B C7 H7C 109.5 . . y
N1 C8 H8A 109.5 . . y
N1 C8 H8B 109.5 . . y
H8A C8 H8B 109.5 . . y
N1 C8 H8C 109.5 . . y
H8A C8 H8C 109.5 . . y
H8B C8 H8C 109.5 . . y
C12 C11 C18B 136.1(4) . . y
C12 C11 C18A 115.9(3) . . y
C12 C11 Rh1 71.11(13) . . y
C18B C11 Rh1 112.0(3) . . y
C18A C11 Rh1 111.4(3) . . y
C12 C11 H11 122.0 . . y
C18B C11 H11 101.8 . . y
C18A C11 H11 122.0 . . y
Rh1 C11 H11 87.8 . . y
C11 C12 C13A 135.9(3) . . y
C11 C12 C13B 114.1(4) . . y
C11 C12 Rh1 70.52(13) . . y
C13A C12 Rh1 113.3(3) . . y
C13B C12 Rh1 108.8(3) . . y
C11 C12 H12 112.1 . . y
C13A C12 H12 112.1 . . y
C13B C12 H12 133.8 . . y
Rh1 C12 H12 85.3 . . y
C12 C13A C14 109.8(4) . . y
C12 C13A H13A 109.7 . . y
C14 C13A H13A 109.7 . . y
C12 C13A H13B 109.7 . . y
C14 C13A H13B 109.7 . . y
H13A C13A H13B 108.2 . . y
C14 C13B C12 120.2(4) . . y
C14 C13B H13C 107.3 . . y
C12 C13B H13C 107.3 . . y
C14 C13B H13D 107.3 . . y
C12 C13B H13D 107.3 . . y
H13C C13B H13D 106.9 . . y
C13B C14 C15 118.0(4) . . y
C15 C14 C13A 115.1(3) . . y
C13B C14 H14A 121.8 . . y
C15 C14 H14A 108.5 . . y
C13A C14 H14A 108.5 . . y
C13B C14 H14B 89.5 . . y
C15 C14 H14B 108.5 . . y
C13A C14 H14B 108.5 . . y
H14A C14 H14B 107.5 . . y
C16 C15 C14 124.0(3) . . y
C16 C15 Rh1 71.41(14) . . y
C14 C15 Rh1 109.57(19) . . y
C16 C15 H15 118.0 . . y
C14 C15 H15 118.0 . . y
Rh1 C15 H15 89.0 . . y
C15 C16 C17 125.1(3) . . y
C15 C16 Rh1 72.73(14) . . y
C17 C16 Rh1 108.56(16) . . y
C15 C16 H16 117.4 . . y
C17 C16 H16 117.4 . . y
Rh1 C16 H16 88.7 . . y
C18A C17 C16 116.6(4) . . y
C16 C17 C18B 117.8(3) . . y
C18A C17 H17A 108.1 . . y
C16 C17 H17A 108.1 . . y
C18B C17 H17A 89.1 . . y
C18A C17 H17B 108.1 . . y
C16 C17 H17B 108.1 . . y
C18B C17 H17B 123.0 . . y
H17A C17 H17B 107.3 . . y
C17 C18A C11 115.6(5) . . y
C17 C18A H18A 108.4 . . y
C11 C18A H18A 108.4 . . y
C17 C18A H18B 108.4 . . y
C11 C18A H18B 108.4 . . y
H18A C18A H18B 107.5 . . y
C11 C18B C17 111.9(5) . . y
C11 C18B H18C 109.2 . . y
C17 C18B H18C 109.2 . . y
C11 C18B H18D 109.2 . . y
C17 C18B H18D 109.2 . . y
H18C C18B H18D 107.9 . . y
C1 N1 C8 126.2(2) . . y
C1 N1 C2 115.17(19) . . y
C8 N1 C2 118.61(19) . . y
C5 N2 C6 123.8(2) . . y
C5 N2 C7 119.2(2) . . y
C6 N2 C7 115.9(2) . . y
C1 Rh1 C11 90.85(9) . . y
C1 Rh1 C12 90.93(10) . . y
C11 Rh1 C12 38.37(10) . . y
C1 Rh1 C16 160.82(10) . . y
C11 Rh1 C16 81.59(9) . . y
C12 Rh1 C16 93.88(10) . . y
C1 Rh1 C15 163.07(10) . . y
C11 Rh1 C15 92.20(9) . . y
C12 Rh1 C15 81.24(11) . . y
C16 Rh1 C15 35.86(10) . . y
C1 Rh1 I1 88.51(6) . . y
C11 Rh1 I1 161.91(7) . . y
C12 Rh1 I1 159.70(7) . . y
C16 Rh1 I1 93.27(7) . . y
C15 Rh1 I1 93.66(7) . . y

loop_
_geom_bond_atom_site_label_1
_geom_bond_atom_site_label_2
_geom_bond_distance
_geom_bond_site_symmetry_2
_geom_bond_publ_flag
C1 N1 1.331(3) . y
C1 C4 1.439(3) . y
C1 Rh1 2.004(2) . y
C2 N1 1.467(3) . y
C2 C3 1.532(4) . y
C2 H2A 0.9700 . y
C2 H2B 0.9700 . y
C3 C4 1.515(3) . y
C3 H3A 0.9700 . y
C3 H3B 0.9700 . y
C4 C5 1.361(3) . y
C5 N2 1.354(3) . y
C5 H5 0.9300 . y
C6 N2 1.448(3) . y
C6 H6A 0.9600 . y
C6 H6B 0.9600 . y
C6 H6C 0.9600 . y
C7 N2 1.445(3) . y
C7 H7A 0.9600 . y
C7 H7B 0.9600 . y
C7 H7C 0.9600 . y
C8 N1 1.446(3) . y
C8 H8A 0.9600 . y
C8 H8B 0.9600 . y
C8 H8C 0.9600 . y
C11 C12 1.388(4) . y
C11 C18B 1.493(8) . y
C11 C18A 1.563(7) . y
C11 Rh1 2.108(2) . y
C11 H11 0.9300 . y
C12 C13A 1.458(6) . y
C12 C13B 1.613(7) . y
C12 Rh1 2.116(2) . y
C12 H12 0.9300 . y
C13A C14 1.620(6) . y
C13A H13A 0.9700 . y
C13A H13B 0.9700 . y
C13B C14 1.290(8) . y
C13B H13C 0.9700 . y
C13B H13D 0.9700 . y
C14 C15 1.504(5) . y
C14 H14A 0.9700 . y
C14 H14B 0.9700 . y
C15 C16 1.365(4) . y
C15 Rh1 2.224(2) . y
C15 H15 0.9300 . y
C16 C17 1.491(4) . y
C16 Rh1 2.208(2) . y
C16 H16 0.9300 . y
C17 C18A 1.409(9) . y
C17 C18B 1.542(8) . y
C17 H17A 0.9700 . y
C17 H17B 0.9700 . y
C18A H18A 0.9700 . y
C18A H18B 0.9700 . y
C18B H18C 0.9700 . y
C18B H18D 0.9700 . y
I1 Rh1 2.6559(2) . y
